data_2229406
loop_
_publ_author_name
'Zheng, Wen-Ni'

_publ_section_title
;
 1,4-Diazoniabicyclo[2.2.2]octane hexaaquamagnesium bis(sulfate)
;
_journal_coeditor_code HY2403
_journal_issue 3
_journal_name_full 'Acta Crystallographica Section E'
_journal_page_first m344
_journal_paper_doi 10.1107/S1600536811005368
_journal_volume 67
_journal_year 2011
_chemical_formula_iupac '(C6 H14 N2) [Mg (H2 O)6] (S O4)2'
_chemical_formula_moiety 'C6 H14 N2 2+, H12 Mg O6 2+, 2(O4 S 2-)'
_chemical_formula_sum 'C6 H26 Mg N2 O14 S2'
_chemical_formula_weight 438.74
_chemical_name_systematic
;
1,4-Diazoniabicyclo[2.2.2]octane hexaaquamagnesium bis(sulfate)
;
_space_group_IT_number 15
_symmetry_cell_setting monoclinic
_symmetry_space_group_name_Hall '-C 2yc'
_symmetry_space_group_name_H-M 'C 1 2/c 1'
_atom_sites_solution_hydrogens geom
_atom_sites_solution_primary direct
_atom_sites_solution_secondary difmap
_audit_creation_method SHELXL-97
_cell_angle_alpha 90.00
_cell_angle_beta 117.12(3)
_cell_angle_gamma 90.00
_cell_formula_units_Z 4
_cell_length_a 14.968(3)
_cell_length_b 9.1860(18)
_cell_length_c 14.334(3)
_cell_measurement_reflns_used 2014
_cell_measurement_temperature 298(2)
_cell_measurement_theta_max 27.48
_cell_measurement_theta_min 3.06
_cell_volume 1754.2(8)
_computing_cell_refinement 'CrystalClear (Rigaku, 2005)'
_computing_data_collection 'CrystalClear (Rigaku, 2005)'
_computing_data_reduction 'CrystalClear (Rigaku, 2005)'
_computing_molecular_graphics 'SHELXTL (Sheldrick, 2008) and DIAMOND (Brandenburg, 1999)'
_computing_publication_material 'SHELXTL (Sheldrick, 2008)'
_computing_structure_refinement 'SHELXL97 (Sheldrick, 2008)'
_computing_structure_solution 'SHELXS97 (Sheldrick, 2008)'
_diffrn_ambient_temperature 298(2)
_diffrn_detector_area_resol_mean 13.6612
_diffrn_measured_fraction_theta_full 0.998
_diffrn_measured_fraction_theta_max 0.998
_diffrn_measurement_device_type 'Rigaku SCXmini CCD'
_diffrn_measurement_method \w
_diffrn_radiation_monochromator graphite
_diffrn_radiation_source 'fine-focus sealed tube'
_diffrn_radiation_type MoK\a
_diffrn_radiation_wavelength 0.71073
_diffrn_reflns_av_R_equivalents 0.0215
_diffrn_reflns_av_sigmaI/netI 0.0170
_diffrn_reflns_limit_h_max 19
_diffrn_reflns_limit_h_min -19
_diffrn_reflns_limit_k_max 11
_diffrn_reflns_limit_k_min -11
_diffrn_reflns_limit_l_max 18
_diffrn_reflns_limit_l_min -18
_diffrn_reflns_number 8747
_diffrn_reflns_theta_full 27.48
_diffrn_reflns_theta_max 27.48
_diffrn_reflns_theta_min 3.06
_exptl_absorpt_coefficient_mu 0.412
_exptl_absorpt_correction_T_max 0.95
_exptl_absorpt_correction_T_min 0.89
_exptl_absorpt_correction_type multi-scan
_exptl_absorpt_process_details '(CrystalClear; Rigaku, 2005)'
_exptl_crystal_colour colorless
_exptl_crystal_density_diffrn 1.661
_exptl_crystal_density_method 'not measured'
_exptl_crystal_description block
_exptl_crystal_F_000 928
_exptl_crystal_size_max 0.40
_exptl_crystal_size_mid 0.30
_exptl_crystal_size_min 0.20
_refine_diff_density_max 1.299
_refine_diff_density_min -1.077
_refine_ls_extinction_coef 0.045(4)
_refine_ls_extinction_expression Fc^*^=kFc[1+0.001xFc^2^\l^3^/sin(2\q)]^-1/4^
_refine_ls_extinction_method 'SHELXTL (Sheldrick, 2008)'
_refine_ls_goodness_of_fit_ref 1.256
_refine_ls_hydrogen_treatment constr
_refine_ls_matrix_type full
_refine_ls_number_parameters 116
_refine_ls_number_reflns 2014
_refine_ls_number_restraints 0
_refine_ls_restrained_S_all 1.256
_refine_ls_R_factor_all 0.0690
_refine_ls_R_factor_gt 0.0653
_refine_ls_shift/su_max 0.000
_refine_ls_shift/su_mean 0.000
_refine_ls_structure_factor_coef Fsqd
_refine_ls_weighting_details 'calc w=1/[\s^2^(Fo^2^)+(0.0899P)^2^+2.4679P] where P=(Fo^2^+2Fc^2^)/3'
_refine_ls_weighting_scheme calc
_refine_ls_wR_factor_gt 0.1657
_refine_ls_wR_factor_ref 0.1686
_reflns_number_gt 1839
_reflns_number_total 2014
_reflns_threshold_expression I>2\s(I)
_cod_data_source_file hy2403.cif
_cod_data_source_block I
_cod_original_sg_symbol_H-M 'C 2/c'
_cod_database_code 2229406
_cod_database_fobs_code 2229406

loop_
_symmetry_equiv_pos_as_xyz
'x, y, z'
'-x, y, -z+1/2'
'x+1/2, y+1/2, z'
'-x+1/2, y+1/2, -z+1/2'
'-x, -y, -z'
'x, -y, z-1/2'
'-x+1/2, -y+1/2, -z'
'x+1/2, -y+1/2, z-1/2'

loop_
_atom_site_type_symbol
_atom_site_label
_atom_site_fract_x
_atom_site_fract_y
_atom_site_fract_z
_atom_site_U_iso_or_equiv
_atom_site_adp_type
_atom_site_calc_flag
_atom_site_refinement_flags
_atom_site_occupancy
_atom_site_disorder_assembly
_atom_site_disorder_group
S S1 0.61852(4) 0.24340(6) 0.11814(4) 0.0233(3) Uani d . 1 . .
O O1W 0.17086(15) 0.3991(2) 0.04379(17) 0.0371(5) Uani d . 1 . .
H H1WA 0.1091 0.3776 0.0197 0.056 Uiso d R 1 . .
H H1WB 0.1876 0.4636 0.0913 0.056 Uiso d R 1 . .
Mg Mg1 0.2500 0.2500 0.0000 0.0216(3) Uani d S 1 . .
O O2W 0.37984(14) 0.3255(2) 0.11889(15) 0.0352(5) Uani d . 1 . .
H H2WA 0.4372 0.3244 0.1203 0.053 Uiso d R 1 . .
H H2WB 0.3855 0.3321 0.1805 0.053 Uiso d R 1 . .
O O1 0.68789(16) 0.1296(2) 0.18242(15) 0.0383(5) Uani d . 1 . .
O O3W 0.23727(17) 0.1023(2) 0.10262(15) 0.0397(5) Uani d . 1 . .
H H3WA 0.2082 0.0203 0.0839 0.059 Uiso d R 1 . .
H H3WB 0.2606 0.1142 0.1684 0.059 Uiso d R 1 . .
O O2 0.58702(19) 0.3346(3) 0.18142(17) 0.0490(7) Uani d . 1 . .
N N1 -0.02189(19) 0.2779(3) 0.15657(17) 0.0352(6) Uani d . 1 . .
H H1 -0.0387 0.2783 0.0870 0.042 Uiso calc R 1 . .
O O3 0.52895(16) 0.1720(3) 0.03471(16) 0.0450(6) Uani d . 1 . .
O O4 0.66399(19) 0.3290(2) 0.06522(19) 0.0472(6) Uani d . 1 . .
C C1 0.0764(3) 0.2074(5) 0.2138(3) 0.0538(9) Uani d . 1 . .
H H1B 0.1276 0.2641 0.2066 0.065 Uiso calc R 1 . .
H H1C 0.0748 0.1110 0.1855 0.065 Uiso calc R 1 . .
C C2 -0.1004(3) 0.1967(5) 0.1718(3) 0.0569(10) Uani d . 1 . .
H H2A -0.1012 0.0955 0.1522 0.068 Uiso calc R 1 . .
H H2B -0.1660 0.2382 0.1283 0.068 Uiso calc R 1 . .
C C3 -0.0189(4) 0.4288(4) 0.1915(3) 0.0575(10) Uani d . 1 . .
H H3A -0.0855 0.4713 0.1572 0.069 Uiso calc R 1 . .
H H3B 0.0254 0.4863 0.1734 0.069 Uiso calc R 1 . .

loop_
_atom_site_aniso_label
_atom_site_aniso_U_11
_atom_site_aniso_U_22
_atom_site_aniso_U_33
_atom_site_aniso_U_12
_atom_site_aniso_U_13
_atom_site_aniso_U_23
S1 0.0256(4) 0.0261(4) 0.0189(4) -0.0006(2) 0.0108(3) -0.00084(19)
O1W 0.0286(10) 0.0394(11) 0.0437(11) -0.0001(8) 0.0166(9) -0.0157(9)
Mg1 0.0226(6) 0.0232(6) 0.0179(6) 0.0001(4) 0.0085(5) -0.0008(4)
O2W 0.0254(9) 0.0532(13) 0.0245(9) -0.0056(8) 0.0091(8) -0.0064(8)
O1 0.0425(11) 0.0411(11) 0.0247(9) 0.0132(9) 0.0095(8) 0.0013(8)
O3W 0.0609(14) 0.0335(11) 0.0253(10) -0.0144(9) 0.0203(10) -0.0001(8)
O2 0.0632(15) 0.0555(15) 0.0317(11) 0.0207(12) 0.0247(11) -0.0024(10)
N1 0.0370(13) 0.0521(15) 0.0166(10) 0.0083(11) 0.0122(10) 0.0022(9)
O3 0.0314(11) 0.0643(16) 0.0304(11) -0.0149(10) 0.0064(9) -0.0022(10)
O4 0.0637(15) 0.0410(13) 0.0503(13) -0.0170(11) 0.0378(13) -0.0022(10)
C1 0.052(2) 0.073(2) 0.0464(19) 0.0296(18) 0.0312(17) 0.0097(18)
C2 0.0463(19) 0.078(3) 0.0433(19) -0.0272(19) 0.0174(15) -0.0236(18)
C3 0.080(3) 0.0389(18) 0.064(2) 0.0159(17) 0.042(2) 0.0226(16)

loop_
_atom_type_symbol
_atom_type_description
_atom_type_scat_dispersion_real
_atom_type_scat_dispersion_imag
_atom_type_scat_source
C C 0.0033 0.0016 'International Tables Vol C Tables 4.2.6.8 and 6.1.1.4'
H H 0.0000 0.0000 'International Tables Vol C Tables 4.2.6.8 and 6.1.1.4'
N N 0.0061 0.0033 'International Tables Vol C Tables 4.2.6.8 and 6.1.1.4'
O O 0.0106 0.0060 'International Tables Vol C Tables 4.2.6.8 and 6.1.1.4'
Mg Mg 0.0486 0.0363 'International Tables Vol C Tables 4.2.6.8 and 6.1.1.4'
S S 0.1246 0.1234 'International Tables Vol C Tables 4.2.6.8 and 6.1.1.4'

loop_
_geom_angle_atom_site_label_1
_geom_angle_atom_site_label_2
_geom_angle_atom_site_label_3
_geom_angle_site_symmetry_1
_geom_angle_site_symmetry_3
_geom_angle
_geom_angle_publ_flag
O4 S1 O2 . . 111.89(16) ?
O4 S1 O1 . . 110.28(14) ?
O2 S1 O1 . . 110.80(12) ?
O4 S1 O3 . . 106.49(14) ?
O2 S1 O3 . . 109.00(14) ?
O1 S1 O3 . . 108.21(14) ?
Mg1 O1W H1WA . . 112.8 ?
Mg1 O1W H1WB . . 134.3 ?
H1WA O1W H1WB . . 110.8 ?
O2W Mg1 O2W . 7 180.00(17) ?
O2W Mg1 O3W . 7 90.55(9) ?
O2W Mg1 O3W 7 7 89.45(9) ?
O2W Mg1 O3W . . 89.45(9) ?
O2W Mg1 O3W 7 . 90.55(9) ?
O3W Mg1 O3W 7 . 180.00(13) ?
O2W Mg1 O1W . 7 91.10(8) ?
O2W Mg1 O1W 7 7 88.90(8) ?
O3W Mg1 O1W 7 7 88.14(9) ?
O3W Mg1 O1W . 7 91.86(9) ?
O2W Mg1 O1W . . 88.90(8) ?
O2W Mg1 O1W 7 . 91.10(8) ?
O3W Mg1 O1W 7 . 91.86(9) ?
O3W Mg1 O1W . . 88.14(9) ?
O1W Mg1 O1W 7 . 180.00(10) ?
Mg1 O2W H2WA . . 125.8 ?
Mg1 O2W H2WB . . 119.9 ?
H2WA O2W H2WB . . 110.8 ?
Mg1 O3W H3WA . . 123.8 ?
Mg1 O3W H3WB . . 125.4 ?
H3WA O3W H3WB . . 110.9 ?
C3 N1 C1 . . 111.0(3) ?
C3 N1 C2 . . 109.1(3) ?
C1 N1 C2 . . 110.7(3) ?
C3 N1 H1 . . 108.7 ?
C1 N1 H1 . . 108.7 ?
C2 N1 H1 . . 108.7 ?
N1 C1 C2 . 2 108.5(3) ?
N1 C1 H1B . . 110.0 ?
C2 C1 H1B 2 . 110.0 ?
N1 C1 H1C . . 110.0 ?
C2 C1 H1C 2 . 110.0 ?
H1B C1 H1C . . 108.4 ?
N1 C2 C1 . 2 108.2(3) ?
N1 C2 H2A . . 110.1 ?
C1 C2 H2A 2 . 110.1 ?
N1 C2 H2B . . 110.1 ?
C1 C2 H2B 2 . 110.1 ?
H2A C2 H2B . . 108.4 ?
N1 C3 C3 . 2 108.51(18) ?
N1 C3 H3A . . 110.0 ?
C3 C3 H3A 2 . 110.0 ?
N1 C3 H3B . . 110.0 ?
C3 C3 H3B 2 . 110.0 ?
H3A C3 H3B . . 108.4 ?

loop_
_geom_bond_atom_site_label_1
_geom_bond_atom_site_label_2
_geom_bond_site_symmetry_2
_geom_bond_distance
_geom_bond_publ_flag
S1 O4 . 1.458(2) ?
S1 O2 . 1.462(2) ?
S1 O1 . 1.466(2) ?
S1 O3 . 1.482(2) ?
O1W Mg1 . 2.0856(19) ?
O1W H1WA . 0.8502 ?
O1W H1WB . 0.8500 ?
Mg1 O2W . 2.035(2) ?
Mg1 O2W 7 2.035(2) ?
Mg1 O3W 7 2.0728(19) ?
Mg1 O3W . 2.0728(19) ?
Mg1 O1W 7 2.0856(19) ?
O2W H2WA . 0.8499 ?
O2W H2WB . 0.8502 ?
O3W H3WA . 0.8499 ?
O3W H3WB . 0.8502 ?
N1 C3 . 1.467(5) ?
N1 C1 . 1.469(4) ?
N1 C2 . 1.490(5) ?
N1 H1 . 0.9100 ?
C1 C2 2 1.513(5) ?
C1 H1B . 0.9700 ?
C1 H1C . 0.9700 ?
C2 C1 2 1.513(5) ?
C2 H2A . 0.9700 ?
C2 H2B . 0.9700 ?
C3 C3 2 1.506(8) ?
C3 H3A . 0.9700 ?
C3 H3B . 0.9700 ?

loop_
_geom_hbond_atom_site_label_D
_geom_hbond_atom_site_label_H
_geom_hbond_atom_site_label_A
_geom_hbond_site_symmetry_A
_geom_hbond_distance_DH
_geom_hbond_distance_HA
_geom_hbond_distance_DA
_geom_hbond_angle_DHA
N1 H1 O3 7 0.91 1.87 2.734(3) 157
O1W H1WA O3 7 0.85 1.90 2.751(3) 179
O1W H1WB O1 3_455 0.85 2.01 2.835(3) 165
O2W H2WA O2 . 0.85 2.00 2.809(3) 158
O2W H2WB O2 2_655 0.85 1.83 2.674(3) 173
O3W H3WA O4 3_445 0.85 1.85 2.694(3) 170
O3W H3WB O1 2_655 0.85 1.92 2.769(3) 177

loop_
_geom_torsion_atom_site_label_1
_geom_torsion_atom_site_label_2
_geom_torsion_atom_site_label_3
_geom_torsion_atom_site_label_4
_geom_torsion_site_symmetry_1
_geom_torsion_site_symmetry_2
_geom_torsion_site_symmetry_3
_geom_torsion_site_symmetry_4
_geom_torsion
_geom_torsion_publ_flag
C3 N1 C1 C2 . . . 2 64.8(4) ?
C2 N1 C1 C2 . . . 2 -56.5(4) ?
C3 N1 C2 C1 . . . 2 -57.0(5) ?
C1 N1 C2 C1 . . . 2 65.4(4) ?
C1 N1 C3 C3 . . . 2 -55.0(5) ?
C2 N1 C3 C3 . . . 2 67.3(5) ?
